data_2008760
loop_
_publ_author_name
'Hasselgren, Catrin'
'Jagner, Susan'

_publ_section_title
;
 Dirubidium <i>catena</i>-poly[dichloroargentate(I)-\m-chloro]
;
_journal_issue 8
_journal_name_full 'Acta Crystallographica Section C'
_journal_page_first 1208
_journal_page_last 1210
_journal_paper_doi 10.1107/S0108270199006277
_journal_volume 55
_journal_year 1999
_chemical_formula_iupac 'Rb2 Ag Cl3'
_chemical_formula_sum 'Ag Cl3 Rb2'
_chemical_formula_weight 385.16
_chemical_melting_point .565E-305
_space_group_IT_number 62
_symmetry_cell_setting orthorhombic
_symmetry_space_group_name_Hall '-P 2ac 2n'
_symmetry_space_group_name_H-M 'P n m a'
_audit_creation_method 'WinGX routine CIF_UPDATE'
_cell_angle_alpha 90
_cell_angle_beta 90
_cell_angle_gamma 90
_cell_formula_units_Z 4
_cell_length_a 9.205(3)
_cell_length_b 4.4822(10)
_cell_length_c 17.8738(13)
_cell_measurement_reflns_used 25
_cell_measurement_temperature 293(2)
_cell_measurement_theta_max 18.5
_cell_measurement_theta_min 11.2
_cell_volume 737.4(3)
_computing_cell_refinement 'TEXSAN for Windows'
_computing_data_collection 'TEXSAN for Windows (Molecular Structure Corporation, 1997)'
_computing_molecular_graphics 'ORTEP-3 (Farrugia, 1997)'
_computing_structure_refinement
;
SHELXL97 (Sheldrick, 1997) included in the WinGX program system
(Farrugia, 1998)
;
_computing_structure_solution 'SIR92 (Altomare et al., 1993)'
_diffrn_measured_fraction_theta_full 1
_diffrn_measured_fraction_theta_max 1
_diffrn_measurement_device_type 'Rigaku AFC-6R'
_diffrn_measurement_method \w-2\q
_diffrn_radiation_monochromator graphite
_diffrn_radiation_source 'Rigaku rotating anode'
_diffrn_radiation_type MoK\a
_diffrn_radiation_wavelength 0.71073
_diffrn_reflns_av_R_equivalents 0
_diffrn_reflns_limit_h_max 10
_diffrn_reflns_limit_h_min 0
_diffrn_reflns_limit_k_max 5
_diffrn_reflns_limit_k_min 0
_diffrn_reflns_limit_l_max 0
_diffrn_reflns_limit_l_min -21
_diffrn_reflns_number 741
_diffrn_reflns_theta_full 24.96
_diffrn_reflns_theta_max 24.96
_diffrn_reflns_theta_min 2.28
_diffrn_standards_decay_% 0.99
_diffrn_standards_interval_count 150
_diffrn_standards_number 3
_exptl_absorpt_coefficient_mu 16.811
_exptl_absorpt_correction_T_max 0.186
_exptl_absorpt_correction_T_min 0.096
_exptl_absorpt_correction_type '\y scan'
_exptl_absorpt_process_details '(North et al., 1968)'
_exptl_crystal_colour colourless
_exptl_crystal_density_diffrn 3.469
_exptl_crystal_density_method 'not measured'
_exptl_crystal_description needle
_exptl_crystal_F_000 688
_exptl_crystal_size_max 0.20
_exptl_crystal_size_mid 0.15
_exptl_crystal_size_min 0.10
_refine_diff_density_max 0.979
_refine_diff_density_min -2.11
_refine_ls_extinction_method none
_refine_ls_goodness_of_fit_ref 1.046
_refine_ls_hydrogen_treatment none
_refine_ls_matrix_type full
_refine_ls_number_parameters 43
_refine_ls_number_reflns 741
_refine_ls_number_restraints 0
_refine_ls_restrained_S_all 1.046
_refine_ls_R_factor_gt 0.035
_refine_ls_shift/su_max 0.011
_refine_ls_structure_factor_coef Fsqd
_refine_ls_weighting_details 'w = 1/[\s^2^(F~o~^2^) + (0.0287P)^2^] where P = [2F~c~^2^ + max(F~o~^2^,0)]/3'
_refine_ls_weighting_scheme calc
_refine_ls_wR_factor_ref 0.094
_reflns_number_gt 416
_reflns_number_total 741
_reflns_threshold_expression I>2\s(I)
_cod_data_source_file br1243.cif
_cod_data_source_block agrb2cl3
_cod_depositor_comments
;
The following automatic conversions were performed:

'_refine_ls_weighting_scheme' value 'w = 1/[\s^2^(F~o~^2^) +
(0.0287P)^2^] where P = [2F~c~^2^ + max(F~o~^2^,0)]/3' was changed to
'calc'. New tag '_refine_ls_weighting_details' was created. The value
of the new tag was set to 'w = 1/[\s^2^(F~o~^2^) + (0.0287P)^2^]
where P = [2F~c~^2^ + max(F~o~^2^,0)]/3'.

Automatic conversion script
Id: cif_fix_values 3143 2015-03-26 13:38:13Z robertas 
;
_cod_original_cell_volume 737.5(3)
_cod_database_code 2008760
_cod_database_fobs_code 2008760

loop_
_symmetry_equiv_pos_as_xyz
'x, y, z'
'x+1/2, -y+1/2, -z+1/2'
'-x, y+1/2, -z'
'-x+1/2, -y, z+1/2'
'-x, -y, -z'
'-x-1/2, y-1/2, z-1/2'
'x, -y-1/2, z'
'x-1/2, y, -z-1/2'

loop_
_atom_site_label
_atom_site_fract_x
_atom_site_fract_y
_atom_site_fract_z
_atom_site_U_iso_or_equiv
_atom_site_adp_type
_atom_site_calc_flag
_atom_site_refinement_flags
_atom_site_occupancy
_atom_site_disorder_assembly
_atom_site_disorder_group
_atom_site_type_symbol
Ag1 0.37873(15) 0.25 0.63107(8) 0.0327(4) Uani d S 1 . . Ag
Rb1 0.07860(18) -0.25 0.71280(9) 0.0258(4) Uani d S 1 . . Rb
Rb2 0.76095(19) 0.25 0.54384(9) 0.0264(4) Uani d S 1 . . Rb
Cl1 0.1216(5) 0.25 0.5727(2) 0.0270(10) Uani d S 1 . . Cl
Cl2 0.3153(5) 0.25 0.7729(2) 0.0259(10) Uani d S 1 . . Cl
Cl3 0.5066(5) -0.25 0.5974(2) 0.0266(10) Uani d S 1 . . Cl

loop_
_atom_site_aniso_label
_atom_site_aniso_U_11
_atom_site_aniso_U_22
_atom_site_aniso_U_33
_atom_site_aniso_U_12
_atom_site_aniso_U_13
_atom_site_aniso_U_23
Ag1 0.0286(9) 0.0335(8) 0.0361(8) 0 0.0024(7) 0
Rb1 0.0257(10) 0.0203(8) 0.0314(9) 0 0.0007(8) 0
Rb2 0.0270(10) 0.0275(9) 0.0246(8) 0 0.0033(8) 0
Cl1 0.023(3) 0.029(2) 0.028(2) 0 0.000(2) 0
Cl2 0.026(2) 0.030(2) 0.022(2) 0 -0.001(2) 0
Cl3 0.029(2) 0.020(2) 0.031(2) 0 0.0016(19) 0

loop_
_atom_type_symbol
_atom_type_description
_atom_type_scat_dispersion_real
_atom_type_scat_dispersion_imag
_atom_type_scat_source
Ag Ag -0.8971 1.1015 'International Tables Vol C Tables 4.2.6.8 and 6.1.1.4'
Rb Rb -0.9393 2.9676 'International Tables Vol C Tables 4.2.6.8 and 6.1.1.4'
Cl Cl 0.1484 0.1585 'International Tables Vol C Tables 4.2.6.8 and 6.1.1.4'

loop_
_geom_angle_atom_site_label_1
_geom_angle_atom_site_label_2
_geom_angle_atom_site_label_3
_geom_angle_site_symmetry_1
_geom_angle_site_symmetry_3
_geom_angle
_geom_angle_publ_flag
Cl1 Ag1 Cl2 . . 100.82(14) y
Cl1 Ag1 Cl3 . 1_565 108.71(10) ?
Cl2 Ag1 Cl3 . 1_565 109.08(10) ?
Cl1 Ag1 Cl3 . . 108.71(11) y
Cl2 Ag1 Cl3 . . 109.08(10) y
Cl3 Ag1 Cl3 1_565 . 118.93(17) y
Cl1 Ag1 Rb1 . . 59.72(8) ?
Cl2 Ag1 Rb1 . . 57.90(7) ?
Cl3 Ag1 Rb1 1_565 . 156.17(9) ?
Cl3 Ag1 Rb1 . . 84.89(9) ?
Cl1 Ag1 Rb1 . 1_565 59.72(8) ?
Cl2 Ag1 Rb1 . 1_565 57.90(7) ?
Cl3 Ag1 Rb1 1_565 1_565 84.89(9) ?
Cl3 Ag1 Rb1 . 1_565 156.17(9) ?
Rb1 Ag1 Rb1 . 1_565 71.29(4) ?
Cl1 Ag1 Rb2 . . 132.31(11) ?
Cl2 Ag1 Rb2 . . 126.87(11) ?
Cl3 Ag1 Rb2 1_565 . 59.52(9) ?
Cl3 Ag1 Rb2 . . 59.52(9) ?
Rb1 Ag1 Rb2 . . 144.16(2) ?
Rb1 Ag1 Rb2 1_565 . 144.16(2) ?
Cl1 Ag1 Rb1 . 8_657 134.27(7) ?
Cl2 Ag1 Rb1 . 8_657 55.03(7) ?
Cl3 Ag1 Rb1 1_565 8_657 58.26(9) ?
Cl3 Ag1 Rb1 . 8_657 115.67(11) ?
Rb1 Ag1 Rb1 . 8_657 112.93(4) ?
Rb1 Ag1 Rb1 1_565 8_657 74.96(3) ?
Rb2 Ag1 Rb1 . 8_657 82.12(4) ?
Cl1 Ag1 Rb1 . 8_667 134.27(7) ?
Cl2 Ag1 Rb1 . 8_667 55.03(7) ?
Cl3 Ag1 Rb1 1_565 8_667 115.67(11) ?
Cl3 Ag1 Rb1 . 8_667 58.26(9) ?
Rb1 Ag1 Rb1 . 8_667 74.96(3) ?
Rb1 Ag1 Rb1 1_565 8_667 112.93(4) ?
Rb2 Ag1 Rb1 . 8_667 82.12(4) ?
Rb1 Ag1 Rb1 8_657 8_667 67.68(4) ?
Cl1 Ag1 Rb2 . 5_656 53.06(7) ?
Cl2 Ag1 Rb2 . 5_656 132.84(7) ?
Cl3 Ag1 Rb2 1_565 5_656 116.17(10) ?
Cl3 Ag1 Rb2 . 5_656 59.28(10) ?
Rb1 Ag1 Rb2 . 5_656 75.11(4) ?
Rb1 Ag1 Rb2 1_565 5_656 112.77(5) ?
Rb2 Ag1 Rb2 . 5_656 88.71(4) ?
Rb1 Ag1 Rb2 8_657 5_656 170.81(5) ?
Rb1 Ag1 Rb2 8_667 5_656 111.82(2) ?
Cl1 Ag1 Rb2 . 5_666 53.06(7) ?
Cl2 Ag1 Rb2 . 5_666 132.84(7) ?
Cl3 Ag1 Rb2 1_565 5_666 59.28(10) ?
Cl3 Ag1 Rb2 . 5_666 116.17(10) ?
Rb1 Ag1 Rb2 . 5_666 112.77(5) ?
Rb1 Ag1 Rb2 1_565 5_666 75.11(4) ?
Rb2 Ag1 Rb2 . 5_666 88.71(4) ?
Rb1 Ag1 Rb2 8_657 5_666 111.82(2) ?
Rb1 Ag1 Rb2 8_667 5_666 170.81(5) ?
Rb2 Ag1 Rb2 5_656 5_666 67.09(4) ?
Cl2 Rb1 Cl2 . 8_557 85.38(10) ?
Cl2 Rb1 Cl2 . 2_446 156.41(6) ?
Cl2 Rb1 Cl2 8_557 2_446 89.92(3) ?
Cl2 Rb1 Cl2 . 8_547 89.92(3) ?
Cl2 Rb1 Cl2 8_557 8_547 156.41(6) ?
Cl2 Rb1 Cl2 2_446 8_547 85.20(11) ?
Cl2 Rb1 Cl1 . 8_557 127.78(11) ?
Cl2 Rb1 Cl1 8_557 8_557 73.41(9) ?
Cl2 Rb1 Cl1 2_446 8_557 72.20(9) ?
Cl2 Rb1 Cl1 8_547 8_557 126.22(11) ?
Cl2 Rb1 Cl1 . . 73.41(9) ?
Cl2 Rb1 Cl1 8_557 . 127.78(11) ?
Cl2 Rb1 Cl1 2_446 . 126.22(11) ?
Cl2 Rb1 Cl1 8_547 . 72.20(9) ?
Cl1 Rb1 Cl1 8_557 . 82.96(10) ?
Cl2 Rb1 Cl3 . 2_446 78.89(9) ?
Cl2 Rb1 Cl3 8_557 2_446 78.89(9) ?
Cl2 Rb1 Cl3 2_446 2_446 77.53(9) ?
Cl2 Rb1 Cl3 8_547 2_446 77.53(9) ?
Cl1 Rb1 Cl3 8_557 2_446 138.48(5) ?
Cl1 Rb1 Cl3 . 2_446 138.48(5) ?
Cl2 Rb1 Ag1 . 8_557 92.59(7) ?
Cl2 Rb1 Ag1 8_557 8_557 41.83(7) ?
Cl2 Rb1 Ag1 2_446 8_557 99.25(6) ?
Cl2 Rb1 Ag1 8_547 8_557 161.74(8) ?
Cl1 Rb1 Ag1 8_557 8_557 41.31(8) ?
Cl1 Rb1 Ag1 . 8_557 91.19(7) ?
Cl3 Rb1 Ag1 2_446 8_557 120.70(7) ?
Cl2 Rb1 Ag1 . . 41.83(7) ?
Cl2 Rb1 Ag1 8_557 . 92.59(7) ?
Cl2 Rb1 Ag1 2_446 . 161.74(8) ?
Cl2 Rb1 Ag1 8_547 . 99.25(6) ?
Cl1 Rb1 Ag1 8_557 . 91.19(7) ?
Cl1 Rb1 Ag1 . . 41.31(8) ?
Cl3 Rb1 Ag1 2_446 . 120.70(7) ?
Ag1 Rb1 Ag1 8_557 . 71.29(4) ?
Cl2 Rb1 Ag1 . 8_547 72.44(7) ?
Cl2 Rb1 Ag1 8_557 8_547 116.96(8) ?
Cl2 Rb1 Ag1 2_446 8_547 89.36(7) ?
Cl2 Rb1 Ag1 8_547 8_547 40.09(7) ?
Cl1 Rb1 Ag1 8_557 8_547 159.31(9) ?
Cl1 Rb1 Ag1 . 8_547 101.41(5) ?
Cl3 Rb1 Ag1 2_446 8_547 39.80(4) ?
Ag1 Rb1 Ag1 8_557 8_547 156.40(5) ?
Ag1 Rb1 Ag1 . 8_547 105.50(3) ?
Cl2 Rb1 Ag1 . 2_446 116.97(8) ?
Cl2 Rb1 Ag1 8_557 2_446 72.44(7) ?
Cl2 Rb1 Ag1 2_446 2_446 40.09(7) ?
Cl2 Rb1 Ag1 8_547 2_446 89.36(7) ?
Cl1 Rb1 Ag1 8_557 2_446 101.41(5) ?
Cl1 Rb1 Ag1 . 2_446 159.31(9) ?
Cl3 Rb1 Ag1 2_446 2_446 39.80(4) ?
Ag1 Rb1 Ag1 8_557 2_446 105.50(3) ?
Ag1 Rb1 Ag1 . 2_446 156.40(5) ?
Ag1 Rb1 Ag1 8_547 2_446 67.68(4) ?
Cl2 Rb1 Rb1 . 8_557 132.69(5) ?
Cl2 Rb1 Rb1 8_557 8_557 47.31(5) ?
Cl2 Rb1 Rb1 2_446 8_557 47.40(5) ?
Cl2 Rb1 Rb1 8_547 8_557 132.60(5) ?
Cl1 Rb1 Rb1 8_557 8_557 48.52(5) ?
Cl1 Rb1 Rb1 . 8_557 131.48(5) ?
Cl3 Rb1 Rb1 2_446 8_557 90 ?
Ag1 Rb1 Rb1 8_557 8_557 54.36(2) ?
Ag1 Rb1 Rb1 . 8_557 125.64(2) ?
Ag1 Rb1 Rb1 8_547 8_557 123.841(19) ?
Ag1 Rb1 Rb1 2_446 8_557 56.159(19) ?
Cl1 Rb2 Cl1 5_656 5_666 87.36(11) ?
Cl1 Rb2 Cl2 5_656 8_657 125.75(8) ?
Cl1 Rb2 Cl2 5_666 8_657 125.75(9) ?
Cl1 Rb2 Cl1 5_656 1_655 76.66(10) ?
Cl1 Rb2 Cl1 5_666 1_655 76.66(10) ?
Cl2 Rb2 Cl1 8_657 1_655 72.48(11) ?
Cl1 Rb2 Cl3 5_656 . 87.40(8) ?
Cl1 Rb2 Cl3 5_666 . 150.54(12) ?
Cl2 Rb2 Cl3 8_657 . 79.89(9) ?
Cl1 Rb2 Cl3 1_655 . 129.87(8) ?
Cl1 Rb2 Cl3 5_656 1_565 150.54(12) ?
Cl1 Rb2 Cl3 5_666 1_565 87.40(8) ?
Cl2 Rb2 Cl3 8_657 1_565 79.89(9) ?
Cl1 Rb2 Cl3 1_655 1_565 129.87(8) ?
Cl3 Rb2 Cl3 . 1_565 83.08(11) ?
Cl1 Rb2 Cl3 5_656 5_656 76.89(10) ?
Cl1 Rb2 Cl3 5_666 5_656 76.89(10) ?
Cl2 Rb2 Cl3 8_657 5_656 144.39(12) ?
Cl1 Rb2 Cl3 1_655 5_656 143.12(11) ?
Cl3 Rb2 Cl3 . 5_656 73.68(10) ?
Cl3 Rb2 Cl3 1_565 5_656 73.68(10) ?
Cl1 Rb2 Ag1 5_656 . 124.38(8) ?
Cl1 Rb2 Ag1 5_666 . 124.38(8) ?
Cl2 Rb2 Ag1 8_657 . 74.78(8) ?
Cl1 Rb2 Ag1 1_655 . 147.26(9) ?
Cl3 Rb2 Ag1 . . 41.57(5) ?
Cl3 Rb2 Ag1 1_565 . 41.57(5) ?
Cl3 Rb2 Ag1 5_656 . 69.61(8) ?
Cl1 Rb2 Ag1 5_656 5_656 39.58(8) ?
Cl1 Rb2 Ag1 5_666 5_656 89.57(8) ?
Cl2 Rb2 Ag1 8_657 5_656 144.08(3) ?
Cl1 Rb2 Ag1 1_655 5_656 115.57(7) ?
Cl3 Rb2 Ag1 . 5_656 68.43(7) ?
Cl3 Rb2 Ag1 1_565 5_656 111.42(8) ?
Cl3 Rb2 Ag1 5_656 5_656 39.36(4) ?
Ag1 Rb2 Ag1 . 5_656 91.29(4) ?
Cl1 Rb2 Ag1 5_656 5_666 89.57(8) ?
Cl1 Rb2 Ag1 5_666 5_666 39.58(8) ?
Cl2 Rb2 Ag1 8_657 5_666 144.08(3) ?
Cl1 Rb2 Ag1 1_655 5_666 115.57(7) ?
Cl3 Rb2 Ag1 . 5_666 111.42(8) ?
Cl3 Rb2 Ag1 1_565 5_666 68.43(7) ?
Cl3 Rb2 Ag1 5_656 5_666 39.36(4) ?
Ag1 Rb2 Ag1 . 5_666 91.29(4) ?
Ag1 Rb2 Ag1 5_656 5_666 67.09(4) ?
Cl1 Rb2 Rb2 5_656 8_557 46.32(6) ?
Cl1 Rb2 Rb2 5_666 8_557 133.68(6) ?
Cl2 Rb2 Rb2 8_657 8_557 90 ?
Cl1 Rb2 Rb2 1_655 8_557 90 ?
Cl3 Rb2 Rb2 . 8_557 48.46(5) ?
Cl3 Rb2 Rb2 1_565 8_557 131.54(5) ?
Cl3 Rb2 Rb2 5_656 8_557 90 ?
Ag1 Rb2 Rb2 . 8_557 90 ?
Ag1 Rb2 Rb2 5_656 8_557 56.457(18) ?
Ag1 Rb2 Rb2 5_666 8_557 123.543(18) ?
Cl1 Rb2 Rb2 5_656 1_565 133.68(6) ?
Cl1 Rb2 Rb2 5_666 1_565 46.32(6) ?
Cl2 Rb2 Rb2 8_657 1_565 90 ?
Cl1 Rb2 Rb2 1_655 1_565 90 ?
Cl3 Rb2 Rb2 . 1_565 131.54(5) ?
Cl3 Rb2 Rb2 1_565 1_565 48.46(5) ?
Cl3 Rb2 Rb2 5_656 1_565 90 ?
Ag1 Rb2 Rb2 . 1_565 90 ?
Ag1 Rb2 Rb2 5_656 1_565 123.543(18) ?
Ag1 Rb2 Rb2 5_666 1_565 56.457(18) ?
Rb2 Rb2 Rb2 8_557 1_565 180.00(13) ?
Ag1 Cl1 Rb2 . 5_656 87.36(11) ?
Ag1 Cl1 Rb2 . 5_666 87.36(11) ?
Rb2 Cl1 Rb2 5_656 5_666 87.36(11) ?
Ag1 Cl1 Rb2 . 1_455 165.05(16) ?
Rb2 Cl1 Rb2 5_656 1_455 103.34(10) ?
Rb2 Cl1 Rb2 5_666 1_455 103.34(10) ?
Ag1 Cl1 Rb1 . 1_565 78.96(10) ?
Rb2 Cl1 Rb1 5_656 1_565 166.27(15) ?
Rb2 Cl1 Rb1 5_666 1_565 93.24(4) ?
Rb2 Cl1 Rb1 1_455 1_565 89.89(10) ?
Ag1 Cl1 Rb1 . . 78.96(10) ?
Rb2 Cl1 Rb1 5_656 . 93.24(4) ?
Rb2 Cl1 Rb1 5_666 . 166.27(15) ?
Rb2 Cl1 Rb1 1_455 . 89.89(10) ?
Rb1 Cl1 Rb1 1_565 . 82.96(10) ?
Ag1 Cl2 Rb1 . . 80.27(9) ?
Ag1 Cl2 Rb1 . 1_565 80.27(9) ?
Rb1 Cl2 Rb1 . 1_565 85.38(10) ?
Ag1 Cl2 Rb1 . 8_657 84.88(10) ?
Rb1 Cl2 Rb1 . 8_657 165.14(13) ?
Rb1 Cl2 Rb1 1_565 8_657 92.79(3) ?
Ag1 Cl2 Rb1 . 8_667 84.88(10) ?
Rb1 Cl2 Rb1 . 8_667 92.79(3) ?
Rb1 Cl2 Rb1 1_565 8_667 165.14(13) ?
Rb1 Cl2 Rb1 8_657 8_667 85.20(11) ?
Ag1 Cl2 Rb2 . 8_547 175.71(17) ?
Rb1 Cl2 Rb2 . 8_547 102.82(10) ?
Rb1 Cl2 Rb2 1_565 8_547 102.82(10) ?
Rb1 Cl2 Rb2 8_657 8_547 91.97(9) ?
Rb1 Cl2 Rb2 8_667 8_547 91.97(9) ?
Ag1 Cl3 Ag1 8_557 . 118.93(17) ?
Ag1 Cl3 Rb2 8_557 . 161.83(14) ?
Ag1 Cl3 Rb2 . . 78.92(5) ?
Ag1 Cl3 Rb2 8_557 8_557 78.92(5) ?
Ag1 Cl3 Rb2 . 8_557 161.83(14) ?
Rb2 Cl3 Rb2 . 8_557 83.08(11) ?
Ag1 Cl3 Rb1 8_557 8_667 81.94(10) ?
Ag1 Cl3 Rb1 . 8_667 81.94(10) ?
Rb2 Cl3 Rb1 . 8_667 98.35(10) ?
Rb2 Cl3 Rb1 8_557 8_667 98.35(10) ?
Ag1 Cl3 Rb2 8_557 5_656 81.35(11) ?
Ag1 Cl3 Rb2 . 5_656 81.35(11) ?
Rb2 Cl3 Rb2 . 5_656 106.32(10) ?
Rb2 Cl3 Rb2 8_557 5_656 106.32(10) ?
Rb1 Cl3 Rb2 8_667 5_656 146.76(14) ?

loop_
_geom_bond_atom_site_label_1
_geom_bond_atom_site_label_2
_geom_bond_site_symmetry_2
_geom_bond_distance
_geom_bond_publ_flag
Ag1 Cl1 . 2.587(5) y
Ag1 Cl2 . 2.602(4) y
Ag1 Cl3 1_565 2.602(2) ?
Ag1 Cl3 . 2.602(2) y
Ag1 Rb1 . 3.8457(19) ?
Ag1 Rb1 1_565 3.8457(19) ?
Ag1 Rb2 . 3.848(3) ?
Ag1 Rb1 8_657 4.0243(19) ?
Ag1 Rb1 8_667 4.0243(19) ?
Ag1 Rb2 5_656 4.0558(19) ?
Ag1 Rb2 5_666 4.0558(19) ?
Rb1 Cl2 . 3.305(3) ?
Rb1 Cl2 8_557 3.305(3) ?
Rb1 Cl2 2_446 3.311(3) ?
Rb1 Cl2 8_547 3.311(3) ?
Rb1 Cl1 8_557 3.384(3) ?
Rb1 Cl1 . 3.384(3) ?
Rb1 Cl3 2_446 3.456(4) ?
Rb1 Ag1 8_557 3.8457(19) ?
Rb1 Ag1 8_547 4.0243(19) ?
Rb1 Ag1 2_446 4.0243(19) ?
Rb1 Rb1 8_557 4.4822(10) ?
Rb2 Cl1 5_656 3.245(3) ?
Rb2 Cl1 5_666 3.245(3) ?
Rb2 Cl2 8_657 3.313(4) ?
Rb2 Cl1 1_655 3.360(5) ?
Rb2 Cl3 . 3.379(4) ?
Rb2 Cl3 1_565 3.379(3) ?
Rb2 Cl3 5_656 3.527(5) ?
Rb2 Ag1 5_656 4.0558(19) ?
Rb2 Ag1 5_666 4.0558(19) ?
Rb2 Rb2 8_557 4.4822(10) ?
Rb2 Rb2 1_565 4.4822(10) ?
Cl1 Rb2 5_656 3.245(3) ?
Cl1 Rb2 5_666 3.245(3) ?
Cl1 Rb2 1_455 3.360(5) ?
Cl1 Rb1 1_565 3.384(3) ?
Cl2 Rb1 1_565 3.305(3) ?
Cl2 Rb1 8_657 3.311(3) ?
Cl2 Rb1 8_667 3.311(3) ?
Cl2 Rb2 2_446 3.313(4) ?
Cl3 Ag1 8_557 2.602(2) ?
Cl3 Rb2 8_557 3.379(3) ?
Cl3 Rb1 8_657 3.456(4) ?
Cl3 Rb2 5_656 3.527(5) ?
